data_2230691
loop_
_publ_author_name
'Li, Shu-Qiang'
'Hu, Ning-Hai'

_publ_section_title
;
 <i>catena</i>-Poly[[[aquabis(4,4'-bipyridine-\k<i>N</i>)zinc]-\m-<small>L</small>-tyrosinato-\k^3^<i>N</i>,<i>O</i>^1^:<i>O</i>^1'^]
 nitrate dihydrate]
;
_journal_coeditor_code HG5047
_journal_issue 7
_journal_name_full 'Acta Crystallographica Section E'
_journal_page_first m884
_journal_page_last m885
_journal_paper_doi 10.1107/S1600536811021088
_journal_volume 67
_journal_year 2011
_chemical_formula_iupac '[Zn (C9 H10 N O3) (C10 H8 N2)2 (H2 O)] N O3, 2H2 O'
_chemical_formula_moiety 'C29 H28 N5 O4 Zn +, N O3 -, 2(H2 O)'
_chemical_formula_sum 'C29 H32 N6 O9 Zn'
_chemical_formula_weight 673.98
_chemical_name_systematic
;
<i>catena</i>-Poly[[aquabis(4,4'-bipyridine-\k<i>N</i>)zinc
-\m-L-tyrosinato-\k^3^<i>N</i>,<i>O</i>^1^:<i>O</i>^1'^] nitrate
dihydrate]
;
_space_group_IT_number 4
_symmetry_cell_setting monoclinic
_symmetry_space_group_name_Hall 'P 2yb'
_symmetry_space_group_name_H-M 'P 1 21 1'
_atom_sites_solution_hydrogens geom
_atom_sites_solution_primary direct
_atom_sites_solution_secondary difmap
_audit_creation_method SHELXL-97
_cell_angle_alpha 90.00
_cell_angle_beta 117.897(5)
_cell_angle_gamma 90.00
_cell_formula_units_Z 2
_cell_length_a 12.737(3)
_cell_length_b 10.351(2)
_cell_length_c 12.921(3)
_cell_measurement_reflns_used 5180
_cell_measurement_temperature 293(2)
_cell_measurement_theta_max 25.10
_cell_measurement_theta_min 2.01
_cell_volume 1505.5(6)
_computing_cell_refinement 'SAINT (Bruker, 2007)'
_computing_data_collection 'SMART (Bruker, 2007)'
_computing_data_reduction 'SAINT (Bruker, 2007)'
_computing_molecular_graphics 'SHELXTL (Sheldrick, 2008) and Mercury (Macrae <i>et al.</i>, 2006)'
_computing_publication_material 'SHELXTL (Sheldrick, 2008)'
_computing_structure_refinement 'SHELXL97 (Sheldrick, 2008)'
_computing_structure_solution 'SHELXS97 (Sheldrick, 2008)'
_diffrn_ambient_temperature 293(2)
_diffrn_measured_fraction_theta_full 0.993
_diffrn_measured_fraction_theta_max 0.993
_diffrn_measurement_device_type 'Bruker APEX CCD'
_diffrn_measurement_method '\f and \w'
_diffrn_radiation_monochromator graphite
_diffrn_radiation_source 'sealed tube'
_diffrn_radiation_type MoK\a
_diffrn_radiation_wavelength 0.71073
_diffrn_reflns_av_R_equivalents 0.0476
_diffrn_reflns_av_sigmaI/netI 0.1168
_diffrn_reflns_limit_h_max 15
_diffrn_reflns_limit_h_min -11
_diffrn_reflns_limit_k_max 12
_diffrn_reflns_limit_k_min -12
_diffrn_reflns_limit_l_max 8
_diffrn_reflns_limit_l_min -15
_diffrn_reflns_number 7908
_diffrn_reflns_theta_full 25.09
_diffrn_reflns_theta_max 25.09
_diffrn_reflns_theta_min 1.78
_exptl_absorpt_coefficient_mu 0.880
_exptl_absorpt_correction_T_max 0.9826
_exptl_absorpt_correction_T_min 0.8300
_exptl_absorpt_correction_type multi-scan
_exptl_absorpt_process_details '(SADABS; Sheldrick, 1996)'
_exptl_crystal_colour yellow
_exptl_crystal_density_diffrn 1.487
_exptl_crystal_density_method 'not measured'
_exptl_crystal_description column
_exptl_crystal_F_000 700
_exptl_crystal_size_max 0.22
_exptl_crystal_size_mid 0.09
_exptl_crystal_size_min 0.02
_refine_diff_density_max 0.473
_refine_diff_density_min -0.415
_refine_ls_abs_structure_details 'Flack (1983), 2352 Friedel pairs'
_refine_ls_abs_structure_Flack 0.045(14)
_refine_ls_extinction_method none
_refine_ls_goodness_of_fit_ref 0.969
_refine_ls_hydrogen_treatment constr
_refine_ls_matrix_type full
_refine_ls_number_parameters 406
_refine_ls_number_reflns 5199
_refine_ls_number_restraints 1
_refine_ls_restrained_S_all 0.968
_refine_ls_R_factor_all 0.0928
_refine_ls_R_factor_gt 0.0560
_refine_ls_shift/su_max 0.000
_refine_ls_shift/su_mean 0.000
_refine_ls_structure_factor_coef Fsqd
_refine_ls_weighting_details 'calc w=1/[\s^2^(Fo^2^)+(0.0098P)^2^] where P=(Fo^2^+2Fc^2^)/3'
_refine_ls_weighting_scheme calc
_refine_ls_wR_factor_gt 0.0775
_refine_ls_wR_factor_ref 0.0912
_reflns_number_gt 3621
_reflns_number_total 5199
_reflns_threshold_expression I>2\s(I)
_cod_data_source_file hg5047.cif
_cod_data_source_block I
_cod_original_sg_symbol_H-M 'P 21'
_cod_database_code 2230691
_cod_database_fobs_code 2230691

loop_
_symmetry_equiv_pos_as_xyz
'x, y, z'
'-x, y+1/2, -z'

loop_
_atom_site_type_symbol
_atom_site_label
_atom_site_fract_x
_atom_site_fract_y
_atom_site_fract_z
_atom_site_U_iso_or_equiv
_atom_site_adp_type
_atom_site_calc_flag
_atom_site_refinement_flags
_atom_site_occupancy
_atom_site_symmetry_multiplicity
_atom_site_disorder_assembly
_atom_site_disorder_group
Zn Zn1 0.98663(5) 0.52948(6) 0.05781(6) 0.03552(18) Uani d . 1 1 . .
O O1 0.9437(3) 0.7189(3) -0.0165(4) 0.0392(10) Uani d . 1 1 . .
O O2 0.9765(3) 0.8500(3) -0.1340(4) 0.0357(11) Uani d . 1 1 . .
O O3 0.4363(3) 0.5483(5) -0.4711(4) 0.0674(14) Uani d . 1 1 . .
H H3 0.3776 0.6001 -0.4868 0.101 Uiso d R 1 1 . .
O O4 0.2786(5) 0.7124(6) -0.4484(5) 0.0832(19) Uani d . 1 1 . .
O O5 0.4065(4) 0.7555(4) -0.2707(4) 0.0655(14) Uani d . 1 1 . .
O O6 0.2188(4) 0.7763(6) -0.3267(5) 0.0892(19) Uani d . 1 1 . .
O O1W 0.9788(3) 0.6216(4) 0.2010(4) 0.0521(12) Uani d . 1 1 . .
H H1C 1.0047 0.6030 0.2708 0.078 Uiso d R 1 1 . .
H H1D 0.9433 0.6905 0.1879 0.078 Uiso d R 1 1 . .
O O2W 1.0732(4) 0.5515(5) 0.4204(4) 0.0979(18) Uani d . 1 1 . .
H H2A 1.1231 0.6008 0.4678 0.147 Uiso d R 1 1 . .
H H2B 1.0447 0.5075 0.4538 0.147 Uiso d R 1 1 . .
O O3W 0.9978(4) 0.3726(5) 0.5315(4) 0.0868(18) Uani d . 1 1 . .
H H3C 0.9287 0.3486 0.4905 0.130 Uiso d R 1 1 . .
H H3D 1.0422 0.3110 0.5413 0.130 Uiso d R 1 1 . .
N N1 0.9777(3) 0.5024(4) -0.1113(4) 0.0343(13) Uani d . 1 1 . .
H H1A 1.0334 0.4451 -0.1055 0.041 Uiso calc R 1 1 . .
H H1B 0.9060 0.4704 -0.1617 0.041 Uiso calc R 1 1 . .
N N2 0.7974(4) 0.4738(4) -0.0048(5) 0.0357(13) Uani d . 1 1 . .
N N3 0.1952(4) 0.3563(6) -0.1416(5) 0.0517(15) Uani d . 1 1 . .
N N4 1.1758(4) 0.5685(4) 0.1397(5) 0.0419(15) Uani d . 1 1 . .
N N5 1.7923(4) 0.7197(6) 0.3878(5) 0.0560(17) Uani d . 1 1 . .
N N6 0.3008(6) 0.7476(6) -0.3472(6) 0.0569(18) Uani d . 1 1 . .
C C1 0.9696(4) 0.7405(5) -0.0963(5) 0.0303(14) Uani d . 1 1 . .
C C2 0.9972(4) 0.6270(5) -0.1564(5) 0.0323(15) Uani d . 1 1 . .
H H2 1.0823 0.6317 -0.1328 0.039 Uiso calc R 1 1 . .
C C3 0.9319(4) 0.6385(6) -0.2899(5) 0.0385(15) Uani d . 1 1 . .
H H3A 0.9466 0.7234 -0.3121 0.046 Uiso calc R 1 1 . .
H H3B 0.9636 0.5750 -0.3230 0.046 Uiso calc R 1 1 . .
C C4 0.7991(5) 0.6185(6) -0.3409(5) 0.0398(16) Uani d . 1 1 . .
C C5 0.7253(5) 0.7113(6) -0.3317(5) 0.0419(16) Uani d . 1 1 . .
H H5 0.7578 0.7901 -0.2967 0.050 Uiso calc R 1 1 . .
C C6 0.6048(5) 0.6907(6) -0.3729(5) 0.0453(17) Uani d . 1 1 . .
H H6 0.5583 0.7541 -0.3633 0.054 Uiso calc R 1 1 . .
C C7 0.5535(6) 0.5759(6) -0.4284(6) 0.0501(19) Uani d . 1 1 . .
C C8 0.6243(6) 0.4824(6) -0.4417(6) 0.0502(19) Uani d . 1 1 . .
H H8 0.5902 0.4062 -0.4814 0.060 Uiso calc R 1 1 . .
C C9 0.7457(5) 0.5019(6) -0.3962(5) 0.0447(18) Uani d . 1 1 . .
H H9 0.7926 0.4366 -0.4024 0.054 Uiso calc R 1 1 . .
C C10 0.7067(4) 0.5145(7) -0.1040(5) 0.0410(15) Uani d . 1 1 . .
H H10 0.7238 0.5597 -0.1564 0.049 Uiso calc R 1 1 . .
C C11 0.5883(5) 0.4938(5) -0.1342(5) 0.0410(18) Uani d . 1 1 . .
H H11 0.5285 0.5253 -0.2046 0.049 Uiso calc R 1 1 . .
C C12 0.5601(5) 0.4255(5) -0.0580(5) 0.0331(15) Uani d . 1 1 . .
C C13 0.6544(5) 0.3816(5) 0.0445(5) 0.0402(16) Uani d . 1 1 . .
H H13 0.6397 0.3333 0.0970 0.048 Uiso calc R 1 1 . .
C C14 0.7698(5) 0.4086(5) 0.0695(6) 0.0426(17) Uani d . 1 1 . .
H H14 0.8311 0.3807 0.1406 0.051 Uiso calc R 1 1 . .
C C15 0.4342(5) 0.4008(5) -0.0871(5) 0.0371(16) Uani d . 1 1 . .
C C16 0.3420(5) 0.4794(6) -0.1647(6) 0.051(2) Uani d . 1 1 . .
H H16 0.3583 0.5509 -0.1985 0.062 Uiso calc R 1 1 . .
C C17 0.2266(6) 0.4506(7) -0.1911(6) 0.061(2) Uani d . 1 1 . .
H H17 0.1665 0.5008 -0.2475 0.073 Uiso calc R 1 1 . .
C C18 0.2840(5) 0.2878(6) -0.0652(6) 0.055(2) Uani d . 1 1 . .
H H18 0.2659 0.2222 -0.0269 0.066 Uiso calc R 1 1 . .
C C19 0.4017(5) 0.3041(5) -0.0364(6) 0.0474(18) Uani d . 1 1 . .
H H19 0.4589 0.2492 0.0175 0.057 Uiso calc R 1 1 . .
C C20 1.2537(5) 0.4846(6) 0.1388(6) 0.0489(19) Uani d . 1 1 . .
H H20 1.2252 0.4049 0.1035 0.059 Uiso calc R 1 1 . .
C C21 1.3747(5) 0.5066(6) 0.1865(5) 0.0451(18) Uani d . 1 1 . .
H H21 1.4246 0.4441 0.1815 0.054 Uiso calc R 1 1 . .
C C22 1.4206(5) 0.6245(6) 0.2425(5) 0.0365(15) Uani d . 1 1 . .
C C23 1.3409(5) 0.7119(6) 0.2452(6) 0.0525(19) Uani d . 1 1 . .
H H23 1.3669 0.7916 0.2816 0.063 Uiso calc R 1 1 . .
C C24 1.2206(5) 0.6801(6) 0.1929(6) 0.0532(19) Uani d . 1 1 . .
H H24 1.1682 0.7410 0.1955 0.064 Uiso calc R 1 1 . .
C C25 1.5496(5) 0.6566(5) 0.2940(5) 0.0361(15) Uani d . 1 1 . .
C C26 1.6280(5) 0.5827(6) 0.2715(6) 0.054(2) Uani d . 1 1 . .
H H26 1.6011 0.5100 0.2240 0.065 Uiso calc R 1 1 . .
C C27 1.7453(6) 0.6179(7) 0.3199(7) 0.063(2) Uani d . 1 1 . .
H H27 1.7956 0.5663 0.3036 0.076 Uiso calc R 1 1 . .
C C28 1.7173(6) 0.7898(7) 0.4097(6) 0.056(2) Uani d . 1 1 . .
H H28 1.7472 0.8616 0.4580 0.068 Uiso calc R 1 1 . .
C C29 1.5978(5) 0.7626(6) 0.3650(5) 0.0449(17) Uani d . 1 1 . .
H H29 1.5498 0.8160 0.3829 0.054 Uiso calc R 1 1 . .

loop_
_atom_site_aniso_label
_atom_site_aniso_U_11
_atom_site_aniso_U_22
_atom_site_aniso_U_33
_atom_site_aniso_U_12
_atom_site_aniso_U_13
_atom_site_aniso_U_23
Zn1 0.0329(3) 0.0303(3) 0.0443(4) 0.0015(4) 0.0188(3) 0.0008(5)
O1 0.042(2) 0.037(2) 0.044(3) 0.0051(18) 0.025(2) -0.001(2)
O2 0.032(2) 0.027(2) 0.049(3) -0.0040(18) 0.019(2) 0.000(2)
O3 0.036(2) 0.078(4) 0.073(3) -0.007(3) 0.013(2) 0.006(3)
O4 0.071(4) 0.107(5) 0.063(4) -0.003(3) 0.024(3) -0.014(4)
O5 0.041(3) 0.070(3) 0.070(4) -0.004(2) 0.012(3) -0.005(3)
O6 0.049(3) 0.129(5) 0.085(5) 0.014(3) 0.027(3) -0.001(4)
O1W 0.055(3) 0.056(3) 0.045(3) 0.019(2) 0.023(2) 0.004(2)
O2W 0.099(3) 0.102(5) 0.057(4) -0.033(4) 0.007(3) 0.006(4)
O3W 0.048(3) 0.079(3) 0.113(5) 0.006(3) 0.021(3) 0.002(4)
N1 0.029(2) 0.026(3) 0.045(3) -0.001(2) 0.014(2) -0.004(2)
N2 0.037(3) 0.033(3) 0.039(4) 0.004(2) 0.019(3) 0.004(2)
N3 0.033(3) 0.073(4) 0.051(4) -0.001(3) 0.020(3) -0.004(3)
N4 0.038(3) 0.028(3) 0.057(4) 0.000(2) 0.020(3) 0.004(2)
N5 0.037(3) 0.064(4) 0.061(5) -0.006(3) 0.018(3) 0.004(4)
N6 0.053(4) 0.050(4) 0.067(6) -0.005(3) 0.027(4) 0.000(4)
C1 0.018(3) 0.034(4) 0.039(4) 0.002(2) 0.013(3) -0.002(3)
C2 0.028(3) 0.025(3) 0.049(4) 0.003(3) 0.022(3) 0.002(3)
C3 0.037(4) 0.049(4) 0.038(4) 0.002(3) 0.024(3) 0.003(3)
C4 0.045(4) 0.041(4) 0.030(4) -0.002(3) 0.015(3) 0.003(3)
C5 0.045(4) 0.039(4) 0.039(4) -0.008(3) 0.017(3) -0.004(3)
C6 0.047(4) 0.049(4) 0.037(4) 0.007(3) 0.017(3) 0.008(3)
C7 0.043(4) 0.065(5) 0.037(4) -0.006(4) 0.014(3) 0.008(3)
C8 0.056(5) 0.044(4) 0.049(5) -0.013(3) 0.023(4) -0.009(3)
C9 0.051(4) 0.042(5) 0.046(4) 0.006(3) 0.027(3) 0.001(3)
C10 0.038(3) 0.039(4) 0.053(4) 0.001(4) 0.027(3) 0.016(4)
C11 0.032(3) 0.048(5) 0.044(4) 0.002(3) 0.018(3) 0.006(3)
C12 0.032(3) 0.027(3) 0.047(5) 0.000(3) 0.023(3) -0.008(3)
C13 0.040(4) 0.042(4) 0.040(4) 0.006(3) 0.020(3) 0.008(3)
C14 0.037(4) 0.044(4) 0.040(5) 0.011(3) 0.012(3) 0.007(3)
C15 0.033(4) 0.038(4) 0.051(5) -0.005(3) 0.028(3) -0.008(3)
C16 0.033(4) 0.067(5) 0.061(5) 0.003(3) 0.028(3) 0.014(4)
C17 0.054(5) 0.079(5) 0.060(6) 0.011(4) 0.036(4) 0.022(4)
C18 0.044(4) 0.049(4) 0.079(6) -0.009(4) 0.035(4) 0.002(4)
C19 0.038(4) 0.040(4) 0.062(5) -0.010(3) 0.022(4) 0.001(3)
C20 0.043(4) 0.045(4) 0.058(5) -0.008(3) 0.022(4) -0.014(3)
C21 0.038(3) 0.042(5) 0.057(4) -0.001(3) 0.023(3) -0.003(4)
C22 0.033(4) 0.036(3) 0.036(4) 0.001(3) 0.013(3) 0.004(3)
C23 0.034(4) 0.036(4) 0.079(6) -0.004(3) 0.018(4) -0.014(4)
C24 0.042(4) 0.034(4) 0.078(6) 0.005(3) 0.023(4) -0.005(4)
C25 0.033(3) 0.040(4) 0.036(4) -0.001(3) 0.016(3) 0.009(3)
C26 0.037(4) 0.053(5) 0.071(6) -0.010(3) 0.025(4) -0.007(4)
C27 0.043(4) 0.073(5) 0.078(6) 0.002(4) 0.033(4) -0.008(5)
C28 0.049(5) 0.062(5) 0.053(6) -0.005(4) 0.020(5) 0.004(4)
C29 0.039(4) 0.052(4) 0.045(5) -0.005(3) 0.021(3) -0.003(4)

loop_
_atom_type_symbol
_atom_type_description
_atom_type_scat_dispersion_real
_atom_type_scat_dispersion_imag
_atom_type_scat_source
C C 0.0033 0.0016 'International Tables Vol C Tables 4.2.6.8 and 6.1.1.4'
H H 0.0000 0.0000 'International Tables Vol C Tables 4.2.6.8 and 6.1.1.4'
N N 0.0061 0.0033 'International Tables Vol C Tables 4.2.6.8 and 6.1.1.4'
O O 0.0106 0.0060 'International Tables Vol C Tables 4.2.6.8 and 6.1.1.4'
Zn Zn 0.2839 1.4301 'International Tables Vol C Tables 4.2.6.8 and 6.1.1.4'

loop_
_geom_angle_atom_site_label_1
_geom_angle_atom_site_label_2
_geom_angle_atom_site_label_3
_geom_angle_site_symmetry_1
_geom_angle_site_symmetry_3
_geom_angle
_geom_angle_publ_flag
O2 Zn1 O1W 2_745 . 94.70(16) ?
O2 Zn1 O1 2_745 . 177.13(17) ?
O1W Zn1 O1 . . 82.75(16) ?
O2 Zn1 N1 2_745 . 105.10(16) ?
O1W Zn1 N1 . . 160.17(15) ?
O1 Zn1 N1 . . 77.43(16) ?
O2 Zn1 N4 2_745 . 88.95(15) ?
O1W Zn1 N4 . . 89.17(18) ?
O1 Zn1 N4 . . 92.32(15) ?
N1 Zn1 N4 . . 92.21(18) ?
O2 Zn1 N2 2_745 . 84.61(15) ?
O1W Zn1 N2 . . 87.08(16) ?
O1 Zn1 N2 . . 93.93(15) ?
N1 Zn1 N2 . . 93.61(17) ?
N4 Zn1 N2 . . 172.26(19) ?
C1 O1 Zn1 . . 115.3(4) ?
C1 O2 Zn1 . 2_755 132.4(4) ?
C7 O3 H3 . . 129.2 ?
Zn1 O1W H1C . . 133.6 ?
Zn1 O1W H1D . . 117.2 ?
H1C O1W H1D . . 109.1 ?
H2A O2W H2B . . 109.4 ?
H3C O3W H3D . . 108.4 ?
C2 N1 Zn1 . . 110.2(3) ?
C2 N1 H1A . . 109.6 ?
Zn1 N1 H1A . . 109.6 ?
C2 N1 H1B . . 109.6 ?
Zn1 N1 H1B . . 109.6 ?
H1A N1 H1B . . 108.1 ?
C10 N2 C14 . . 116.5(5) ?
C10 N2 Zn1 . . 124.9(4) ?
C14 N2 Zn1 . . 118.0(4) ?
C18 N3 C17 . . 114.5(6) ?
C20 N4 C24 . . 115.7(5) ?
C20 N4 Zn1 . . 122.7(4) ?
C24 N4 Zn1 . . 121.6(4) ?
C27 N5 C28 . . 115.4(6) ?
O6 N6 O5 . . 121.6(7) ?
O6 N6 O4 . . 119.7(7) ?
O5 N6 O4 . . 118.7(7) ?
O1 C1 O2 . . 125.5(5) ?
O1 C1 C2 . . 119.6(5) ?
O2 C1 C2 . . 114.9(5) ?
N1 C2 C3 . . 114.0(5) ?
N1 C2 C1 . . 110.3(4) ?
C3 C2 C1 . . 112.2(5) ?
N1 C2 H2 . . 106.6 ?
C3 C2 H2 . . 106.6 ?
C1 C2 H2 . . 106.6 ?
C4 C3 C2 . . 112.9(4) ?
C4 C3 H3A . . 109.0 ?
C2 C3 H3A . . 109.0 ?
C4 C3 H3B . . 109.0 ?
C2 C3 H3B . . 109.0 ?
H3A C3 H3B . . 107.8 ?
C5 C4 C9 . . 116.9(5) ?
C5 C4 C3 . . 122.1(5) ?
C9 C4 C3 . . 121.0(5) ?
C6 C5 C4 . . 122.2(6) ?
C6 C5 H5 . . 118.9 ?
C4 C5 H5 . . 118.9 ?
C7 C6 C5 . . 120.1(6) ?
C7 C6 H6 . . 120.0 ?
C5 C6 H6 . . 120.0 ?
O3 C7 C6 . . 123.7(6) ?
O3 C7 C8 . . 117.2(6) ?
C6 C7 C8 . . 119.1(6) ?
C9 C8 C7 . . 120.4(6) ?
C9 C8 H8 . . 119.8 ?
C7 C8 H8 . . 119.8 ?
C8 C9 C4 . . 121.2(6) ?
C8 C9 H9 . . 119.4 ?
C4 C9 H9 . . 119.4 ?
N2 C10 C11 . . 124.3(5) ?
N2 C10 H10 . . 117.9 ?
C11 C10 H10 . . 117.9 ?
C10 C11 C12 . . 119.1(6) ?
C10 C11 H11 . . 120.5 ?
C12 C11 H11 . . 120.5 ?
C13 C12 C11 . . 116.7(5) ?
C13 C12 C15 . . 122.4(6) ?
C11 C12 C15 . . 120.9(5) ?
C14 C13 C12 . . 120.7(6) ?
C14 C13 H13 . . 119.6 ?
C12 C13 H13 . . 119.6 ?
N2 C14 C13 . . 122.6(6) ?
N2 C14 H14 . . 118.7 ?
C13 C14 H14 . . 118.7 ?
C19 C15 C16 . . 115.5(5) ?
C19 C15 C12 . . 122.6(6) ?
C16 C15 C12 . . 121.8(5) ?
C17 C16 C15 . . 119.6(6) ?
C17 C16 H16 . . 120.2 ?
C15 C16 H16 . . 120.2 ?
N3 C17 C16 . . 124.6(6) ?
N3 C17 H17 . . 117.7 ?
C16 C17 H17 . . 117.7 ?
N3 C18 C19 . . 125.7(6) ?
N3 C18 H18 . . 117.1 ?
C19 C18 H18 . . 117.1 ?
C15 C19 C18 . . 119.9(6) ?
C15 C19 H19 . . 120.0 ?
C18 C19 H19 . . 120.0 ?
N4 C20 C21 . . 124.8(6) ?
N4 C20 H20 . . 117.6 ?
C21 C20 H20 . . 117.6 ?
C20 C21 C22 . . 118.9(6) ?
C20 C21 H21 . . 120.6 ?
C22 C21 H21 . . 120.6 ?
C23 C22 C21 . . 116.9(5) ?
C23 C22 C25 . . 121.0(5) ?
C21 C22 C25 . . 122.1(5) ?
C22 C23 C24 . . 119.4(6) ?
C22 C23 H23 . . 120.3 ?
C24 C23 H23 . . 120.3 ?
N4 C24 C23 . . 124.3(6) ?
N4 C24 H24 . . 117.8 ?
C23 C24 H24 . . 117.8 ?
C29 C25 C26 . . 115.9(5) ?
C29 C25 C22 . . 121.9(5) ?
C26 C25 C22 . . 122.1(6) ?
C27 C26 C25 . . 119.6(6) ?
C27 C26 H26 . . 120.2 ?
C25 C26 H26 . . 120.2 ?
N5 C27 C26 . . 124.9(6) ?
N5 C27 H27 . . 117.5 ?
C26 C27 H27 . . 117.5 ?
N5 C28 C29 . . 124.1(7) ?
N5 C28 H28 . . 118.0 ?
C29 C28 H28 . . 118.0 ?
C25 C29 C28 . . 120.1(6) ?
C25 C29 H29 . . 120.0 ?
C28 C29 H29 . . 120.0 ?

loop_
_geom_bond_atom_site_label_1
_geom_bond_atom_site_label_2
_geom_bond_site_symmetry_2
_geom_bond_distance
_geom_bond_publ_flag
Zn1 O1 . 2.139(4) ?
Zn1 O2 2_745 2.052(4) ?
Zn1 O1W . 2.125(4) ?
Zn1 N1 . 2.153(4) ?
Zn1 N2 . 2.229(4) ?
Zn1 N4 . 2.169(5) ?
O1 C1 . 1.240(6) ?
O2 C1 . 1.252(6) ?
O3 C7 . 1.357(6) ?
O3 H3 . 0.8600 ?
O4 N6 . 1.256(7) ?
O5 N6 . 1.245(6) ?
O6 N6 . 1.229(6) ?
O1W H1C . 0.8248 ?
O1W H1D . 0.8190 ?
O2W H2A . 0.8222 ?
O2W H2B . 0.8196 ?
O3W H3C . 0.8253 ?
O3W H3D . 0.8211 ?
N1 C2 . 1.483(6) ?
N1 H1A . 0.9000 ?
N1 H1B . 0.9000 ?
N2 C10 . 1.330(6) ?
N2 C14 . 1.349(7) ?
N3 C18 . 1.309(7) ?
N3 C17 . 1.327(7) ?
N4 C20 . 1.323(6) ?
N4 C24 . 1.328(6) ?
N5 C27 . 1.321(8) ?
N5 C28 . 1.331(8) ?
C1 C2 . 1.537(7) ?
C2 C3 . 1.529(7) ?
C2 H2 . 0.9800 ?
C3 C4 . 1.514(7) ?
C3 H3A . 0.9700 ?
C3 H3B . 0.9700 ?
C4 C5 . 1.388(7) ?
C4 C9 . 1.405(8) ?
C5 C6 . 1.386(7) ?
C5 H5 . 0.9300 ?
C6 C7 . 1.383(7) ?
C6 H6 . 0.9300 ?
C7 C8 . 1.389(8) ?
C8 C9 . 1.388(7) ?
C8 H8 . 0.9300 ?
C9 H9 . 0.9300 ?
C10 C11 . 1.386(6) ?
C10 H10 . 0.9300 ?
C11 C12 . 1.388(7) ?
C11 H11 . 0.9300 ?
C12 C13 . 1.383(7) ?
C12 C15 . 1.488(7) ?
C13 C14 . 1.377(7) ?
C13 H13 . 0.9300 ?
C14 H14 . 0.9300 ?
C15 C19 . 1.363(8) ?
C15 C16 . 1.395(8) ?
C16 C17 . 1.377(8) ?
C16 H16 . 0.9300 ?
C17 H17 . 0.9300 ?
C18 C19 . 1.376(7) ?
C18 H18 . 0.9300 ?
C19 H19 . 0.9300 ?
C20 C21 . 1.384(7) ?
C20 H20 . 0.9300 ?
C21 C22 . 1.399(8) ?
C21 H21 . 0.9300 ?
C22 C23 . 1.373(7) ?
C22 C25 . 1.494(7) ?
C23 C24 . 1.395(7) ?
C23 H23 . 0.9300 ?
C24 H24 . 0.9300 ?
C25 C29 . 1.377(7) ?
C25 C26 . 1.392(7) ?
C26 C27 . 1.372(8) ?
C26 H26 . 0.9300 ?
C27 H27 . 0.9300 ?
C28 C29 . 1.381(7) ?
C28 H28 . 0.9300 ?
C29 H29 . 0.9300 ?

loop_
_geom_hbond_atom_site_label_D
_geom_hbond_atom_site_label_H
_geom_hbond_atom_site_label_A
_geom_hbond_site_symmetry_A
_geom_hbond_distance_DH
_geom_hbond_distance_HA
_geom_hbond_distance_DA
_geom_hbond_angle_DHA
_geom_hbond_publ_flag
N1 H1A N3 1_655 0.90 2.49 3.336(6) 156 y
O3 H3 O4 . 0.86 1.94 2.748(7) 155 y
O1W H1C O2W . 0.82 1.79 2.611(6) 173 y
O1W H1D N3 2_655 0.82 2.33 3.133(6) 167 y
O2W H2A O4 1_656 0.82 2.10 2.889(7) 160 y
O2W H2B O3W . 0.82 1.97 2.774(7) 168 y
O3W H3C O6 2_645 0.83 2.20 2.962(7) 153 y
O3W H3D N5 2_846 0.82 2.09 2.851(6) 154 y

loop_
_geom_torsion_atom_site_label_1
_geom_torsion_atom_site_label_2
_geom_torsion_atom_site_label_3
_geom_torsion_atom_site_label_4
_geom_torsion_site_symmetry_1
_geom_torsion_site_symmetry_2
_geom_torsion_site_symmetry_3
_geom_torsion_site_symmetry_4
_geom_torsion
_geom_torsion_publ_flag
O1W Zn1 O1 C1 . . . . 158.7(4) ?
N1 Zn1 O1 C1 . . . . -21.9(4) ?
N4 Zn1 O1 C1 . . . . 69.8(4) ?
N2 Zn1 O1 C1 . . . . -114.8(4) ?
O2 Zn1 N1 C2 2_745 . . . -158.5(3) ?
O1W Zn1 N1 C2 . . . . 24.7(6) ?
O1 Zn1 N1 C2 . . . . 22.9(3) ?
N4 Zn1 N1 C2 . . . . -69.0(3) ?
N2 Zn1 N1 C2 . . . . 116.1(3) ?
O2 Zn1 N2 C10 2_745 . . . -149.5(5) ?
O1W Zn1 N2 C10 . . . . 115.5(5) ?
O1 Zn1 N2 C10 . . . . 32.9(5) ?
N1 Zn1 N2 C10 . . . . -44.7(5) ?
O2 Zn1 N2 C14 2_745 . . . 40.0(4) ?
O1W Zn1 N2 C14 . . . . -55.0(4) ?
O1 Zn1 N2 C14 . . . . -137.5(4) ?
N1 Zn1 N2 C14 . . . . 144.9(4) ?
O2 Zn1 N4 C20 2_745 . . . 46.0(5) ?
O1W Zn1 N4 C20 . . . . 140.7(5) ?
O1 Zn1 N4 C20 . . . . -136.6(5) ?
N1 Zn1 N4 C20 . . . . -59.1(5) ?
O2 Zn1 N4 C24 2_745 . . . -135.0(5) ?
O1W Zn1 N4 C24 . . . . -40.3(5) ?
O1 Zn1 N4 C24 . . . . 42.4(5) ?
N1 Zn1 N4 C24 . . . . 119.9(5) ?
Zn1 O1 C1 O2 . . . . -163.6(4) ?
Zn1 O1 C1 C2 . . . . 15.9(6) ?
Zn1 O2 C1 O1 2_755 . . . 26.8(8) ?
Zn1 O2 C1 C2 2_755 . . . -152.8(4) ?
Zn1 N1 C2 C3 . . . . -149.2(3) ?
Zn1 N1 C2 C1 . . . . -21.9(5) ?
O1 C1 C2 N1 . . . . 4.6(7) ?
O2 C1 C2 N1 . . . . -175.8(4) ?
O1 C1 C2 C3 . . . . 133.0(5) ?
O2 C1 C2 C3 . . . . -47.4(6) ?
N1 C2 C3 C4 . . . . 56.5(6) ?
C1 C2 C3 C4 . . . . -69.8(6) ?
C2 C3 C4 C5 . . . . 73.9(7) ?
C2 C3 C4 C9 . . . . -103.5(6) ?
C9 C4 C5 C6 . . . . 1.0(9) ?
C3 C4 C5 C6 . . . . -176.5(5) ?
C4 C5 C6 C7 . . . . -1.8(9) ?
C5 C6 C7 O3 . . . . 180.0(5) ?
C5 C6 C7 C8 . . . . 0.1(9) ?
O3 C7 C8 C9 . . . . -177.5(5) ?
C6 C7 C8 C9 . . . . 2.4(10) ?
C7 C8 C9 C4 . . . . -3.2(9) ?
C5 C4 C9 C8 . . . . 1.5(9) ?
C3 C4 C9 C8 . . . . 179.1(6) ?
C14 N2 C10 C11 . . . . -0.1(9) ?
Zn1 N2 C10 C11 . . . . -170.7(5) ?
N2 C10 C11 C12 . . . . -0.6(10) ?
C10 C11 C12 C13 . . . . -0.3(8) ?
C10 C11 C12 C15 . . . . -179.9(5) ?
C11 C12 C13 C14 . . . . 1.8(8) ?
C15 C12 C13 C14 . . . . -178.7(5) ?
C10 N2 C14 C13 . . . . 1.7(8) ?
Zn1 N2 C14 C13 . . . . 172.9(4) ?
C12 C13 C14 N2 . . . . -2.6(9) ?
C13 C12 C15 C19 . . . . -20.4(8) ?
C11 C12 C15 C19 . . . . 159.2(6) ?
C13 C12 C15 C16 . . . . 156.8(6) ?
C11 C12 C15 C16 . . . . -23.7(8) ?
C19 C15 C16 C17 . . . . -4.3(9) ?
C12 C15 C16 C17 . . . . 178.3(6) ?
C18 N3 C17 C16 . . . . -1.6(10) ?
C15 C16 C17 N3 . . . . 4.7(11) ?
C17 N3 C18 C19 . . . . -1.8(10) ?
C16 C15 C19 C18 . . . . 1.4(9) ?
C12 C15 C19 C18 . . . . 178.7(5) ?
N3 C18 C19 C15 . . . . 1.8(10) ?
C24 N4 C20 C21 . . . . -1.2(10) ?
Zn1 N4 C20 C21 . . . . 177.9(5) ?
N4 C20 C21 C22 . . . . 1.4(10) ?
C20 C21 C22 C23 . . . . -0.6(9) ?
C20 C21 C22 C25 . . . . -178.7(6) ?
C21 C22 C23 C24 . . . . -0.2(10) ?
C25 C22 C23 C24 . . . . 178.0(6) ?
C20 N4 C24 C23 . . . . 0.3(10) ?
Zn1 N4 C24 C23 . . . . -178.8(5) ?
C22 C23 C24 N4 . . . . 0.4(11) ?
C23 C22 C25 C29 . . . . 12.6(9) ?
C21 C22 C25 C29 . . . . -169.3(6) ?
C23 C22 C25 C26 . . . . -166.2(6) ?
C21 C22 C25 C26 . . . . 11.9(9) ?
C29 C25 C26 C27 . . . . 0.2(9) ?
C22 C25 C26 C27 . . . . 179.0(6) ?
C28 N5 C27 C26 . . . . 0.7(11) ?
C25 C26 C27 N5 . . . . -0.4(11) ?
C27 N5 C28 C29 . . . . -0.9(11) ?
C26 C25 C29 C28 . . . . -0.3(9) ?
C22 C25 C29 C28 . . . . -179.2(6) ?
N5 C28 C29 C25 . . . . 0.7(11) ?
